data_4087838
loop_
_publ_author_name
'Hill, Anthony F.'
'Ward, Jas S.'
'Xiong, Yaoyao'

_publ_section_title
;
 Synthesis of a Stable Methylidyne Complex
;
_journal_issue 20
_journal_name_full Organometallics
_journal_page_first 5057
_journal_paper_doi 10.1021/acs.organomet.5b00635
_journal_volume 34
_journal_year 2015
_chemical_compound_source 'Research School of Chemistry'
_chemical_formula_moiety 'C30 H48.75 Br1 Cl0.25 O2 P2 W1'
_chemical_formula_sum 'C30 H48.75 Br Cl0.25 O2 P2 W'
_chemical_formula_weight 776.03
_space_group_IT_number 14
_space_group_name_Hall '-P 2ybc'
_space_group_name_H-M_alt 'P 1 21/c 1'
_symmetry_cell_setting monoclinic
_symmetry_space_group_name_H-M 'P 1 21/c 1'
_atom_sites_solution_hydrogens difmap
_atom_sites_solution_primary other
_audit_creation_date 14-06-05
_audit_creation_method CRYSTALS_ver_14.40
_cell_angle_alpha 90
_cell_angle_beta 91.4051(9)
_cell_angle_gamma 90
_cell_formula_units_Z 4
_cell_length_a 11.80970(10)
_cell_length_b 17.8580(2)
_cell_length_c 15.5440(2)
_cell_measurement_reflns_used 28870
_cell_measurement_temperature 150
_cell_measurement_theta_max 72
_cell_measurement_theta_min 4
_cell_volume 3277.21(6)
_computing_cell_refinement 'CrysAlis, (Oxford Diffraction, 2002)'
_computing_data_collection 'SuperNova, (Oxford Diffraction, 2010)'
_computing_data_reduction 'CrysAlis, (Oxford Diffraction, 2002)'
_computing_molecular_graphics 'Ortep-3 for windows (Farrugia, 1997)'
_computing_publication_material 'CRYSTALS (Betteridge et al., 2003)'
_computing_structure_refinement 'CRYSTALS (Betteridge et al., 2003)'
_computing_structure_solution 'Superflip (Palatinus & Chapuis, 2007)'
_diffrn_ambient_temperature 150
_diffrn_measured_fraction_theta_full 1.000
_diffrn_measured_fraction_theta_max 0.993
_diffrn_measurement_device Area
_diffrn_measurement_device_type 'Oxford Diffraction SuperNova'
_diffrn_measurement_method \w
_diffrn_radiation_monochromator graphite
_diffrn_radiation_type 'Cu K\a'
_diffrn_radiation_wavelength 1.54180
_diffrn_reflns_av_R_equivalents 0.056
_diffrn_reflns_limit_h_max 14
_diffrn_reflns_limit_h_min -12
_diffrn_reflns_limit_k_max 22
_diffrn_reflns_limit_k_min -22
_diffrn_reflns_limit_l_max 19
_diffrn_reflns_limit_l_min -19
_diffrn_reflns_number 60223
_diffrn_reflns_theta_full 71.155
_diffrn_reflns_theta_max 72.607
_diffrn_reflns_theta_min 3.744
_diffrn_standards_number 0
_exptl_absorpt_coefficient_mu 9.247
_exptl_absorpt_correction_T_max 0.72
_exptl_absorpt_correction_T_min 0.57
_exptl_absorpt_correction_type multi-scan
_exptl_absorpt_process_details 'CrysAlis, (Oxford Diffraction, 2002)'
_exptl_crystal_colour red
_exptl_crystal_density_diffrn 1.573
_exptl_crystal_density_method 'not measured'
_exptl_crystal_description prism
_exptl_crystal_F_000 1552
_exptl_crystal_size_max 0.167
_exptl_crystal_size_mid 0.047
_exptl_crystal_size_min 0.036
_refine_diff_density_max 3.29
_refine_diff_density_min -2.82
_refine_ls_extinction_method None
_refine_ls_goodness_of_fit_ref 0.9447
_refine_ls_hydrogen_treatment noref
_refine_ls_matrix_type full
_refine_ls_number_parameters 334
_refine_ls_number_reflns 6440
_refine_ls_number_restraints 0
_refine_ls_R_factor_all 0.0692
_refine_ls_R_factor_gt 0.0671
_refine_ls_shift/su_max 0.0009231
_refine_ls_shift/su_mean 0.0000305
_refine_ls_structure_factor_coef Fsqd
_refine_ls_weighting_details
;
 Method, part 1, Chebychev polynomial, (Watkin, 1994, Prince, 1982) 
 [weight] = 1.0/[A~0~*T~0~(x)+A~1~*T~1~(x) ... +A~n-1~]*T~n-1~(x)] 
 where A~i~ are the Chebychev coefficients listed below and x= Fcalc/Fmax 
 Method = Robust Weighting (Prince, 1982) 
 W = [weight] * [1-(deltaF/6*sigmaF)^2^]^2^ 
 A~i~ are: 
 0.320E+04 0.507E+04 0.324E+04 0.140E+04 336. 
;
_refine_ls_weighting_scheme calc
_refine_ls_wR_factor_all 0.1504
_refine_ls_wR_factor_gt 0.1498
_refine_ls_wR_factor_ref 0.1504
_reflns_limit_h_max 14
_reflns_limit_h_min -14
_reflns_limit_k_max 22
_reflns_limit_k_min 0
_reflns_limit_l_max 19
_reflns_limit_l_min 0
_reflns_number_gt 6170
_reflns_number_total 6470
_reflns_threshold_expression I>2.0\s(I)
_oxford_diffrn_Wilson_B_factor 3.37
_oxford_diffrn_Wilson_scale 0.23
_oxford_refine_ls_r_factor_ref 0.0691
_oxford_refine_ls_scale 2.231(18)
_oxford_reflns_number_all 6443
_oxford_reflns_threshold_expression_ref I>0.0\s(I)
_oxford_structure_analysis_title 'C:\Users\Jas\Desktop\JX046(2)\Da At 20:27 on'
_cod_data_source_file om5b00635_si_002.cif
_cod_data_source_block Comp_5
_cod_depositor_comments
;
The following automatic conversions were performed:

data item '_atom_sites_solution_primary' value 'Other' was changed to
'other' in accordance with the
/home/saulius/struct/COD-crude-data/automatic-downloads/DataCite-retrospective/ACS/depositions/lib/dictionaries/cif_core.dic
dictionary named 'cif_core.dic' version 2.4.2 last updated on
2011-04-26.

Automatic conversion script
Id: cif_fix_values 6909 2019-04-08 15:41:33Z antanas 
;
_cod_original_sg_symbol_H-M 'P 21/c '
_cod_original_formula_sum 'C30 H48.75 Br1 Cl0.25 O2 P2 W1'
_cod_database_code 4087838

loop_
_symmetry_equiv_pos_as_xyz
x,y,z
-x,-y,-z
x,-y+1/2,z+1/2
-x,y+1/2,-z+1/2

loop_
_atom_site_label
_atom_site_type_symbol
_atom_site_fract_x
_atom_site_fract_y
_atom_site_fract_z
_atom_site_U_iso_or_equiv
_atom_site_occupancy
_atom_site_adp_type
Br1 Br 0.85900(9) 0.67695(6) 0.57953(6) 0.0585 1.0000 Uani
Cl1 Cl 0.9602(8) 1.0139(5) 0.3648(5) 0.0502 0.2500 Uani
O3 O 0.7655(7) 0.8830(4) 0.6584(4) 0.0666 1.0000 Uani
O4 O 1.1358(6) 0.8070(4) 0.6278(4) 0.0603 1.0000 Uani
P1 P 0.99925(16) 0.73713(13) 0.39099(12) 0.0392 1.0000 Uani
P2 P 0.74395(17) 0.80863(14) 0.40570(14) 0.0448 1.0000 Uani
W1 W 0.90932(3) 0.80804(2) 0.51252(2) 0.0396 1.0000 Uani
C1 C 0.9495(7) 0.9020(6) 0.4809(6) 0.0524 1.0000 Uani
C2 C 0.9818(9) 0.9766(6) 0.4703(6) 0.0598 1.0000 Uani
C3 C 0.8164(8) 0.8549(6) 0.6070(6) 0.0535 1.0000 Uani
C4 C 1.0546(9) 0.8050(5) 0.5874(6) 0.0482 1.0000 Uani
C5 C 0.8879(7) 0.7168(6) 0.3075(6) 0.0524 1.0000 Uani
C6 C 0.7961(7) 0.7770(6) 0.3005(5) 0.0543 1.0000 Uani
C11 C 1.1142(7) 0.7866(5) 0.3331(5) 0.0440 1.0000 Uani
C12 C 1.2035(7) 0.8192(6) 0.3958(6) 0.0513 1.0000 Uani
C13 C 1.2980(8) 0.8565(6) 0.3490(7) 0.0607 1.0000 Uani
C14 C 1.2543(9) 0.9180(7) 0.2904(7) 0.0700 1.0000 Uani
C15 C 1.1634(9) 0.8879(7) 0.2278(7) 0.0653 1.0000 Uani
C16 C 1.0669(7) 0.8488(6) 0.2746(6) 0.0540 1.0000 Uani
C21 C 1.0533(7) 0.6414(5) 0.4110(5) 0.0436 1.0000 Uani
C22 C 1.1441(7) 0.6365(5) 0.4838(5) 0.0464 1.0000 Uani
C23 C 1.1784(7) 0.5558(5) 0.5018(6) 0.0513 1.0000 Uani
C24 C 1.2188(8) 0.5171(5) 0.4219(7) 0.0544 1.0000 Uani
C25 C 1.1283(8) 0.5196(6) 0.3502(7) 0.0590 1.0000 Uani
C26 C 1.0923(8) 0.5990(6) 0.3307(6) 0.0549 1.0000 Uani
C31 C 0.6945(7) 0.9044(6) 0.3739(5) 0.0500 1.0000 Uani
C32 C 0.6092(8) 0.9063(7) 0.2983(6) 0.0669 1.0000 Uani
C33 C 0.5837(9) 0.9866(8) 0.2706(7) 0.0775 1.0000 Uani
C34 C 0.5456(9) 1.0348(8) 0.3436(8) 0.0795 1.0000 Uani
C35 C 0.6332(10) 1.0341(7) 0.4182(7) 0.0694 1.0000 Uani
C36 C 0.6557(9) 0.9529(6) 0.4482(6) 0.0583 1.0000 Uani
C41 C 0.6151(7) 0.7523(7) 0.4265(6) 0.0572 1.0000 Uani
C42 C 0.5776(8) 0.7635(6) 0.5169(7) 0.0611 1.0000 Uani
C43 C 0.4730(9) 0.7171(9) 0.5389(9) 0.0844 1.0000 Uani
C44 C 0.4943(10) 0.6347(8) 0.5201(10) 0.0859 1.0000 Uani
C45 C 0.5273(11) 0.6233(9) 0.4285(10) 0.0936 1.0000 Uani
C46 C 0.6337(9) 0.6693(7) 0.4077(7) 0.0675 1.0000 Uani
H21 H 0.9755 0.9956 0.4131 0.0714 0.7500 Uiso
H51 H 0.8512 0.6687 0.3217 0.0641 1.0000 Uiso
H52 H 0.9230 0.7108 0.2516 0.0642 1.0000 Uiso
H61 H 0.8269 0.8204 0.2707 0.0669 1.0000 Uiso
H62 H 0.7319 0.7578 0.2660 0.0671 1.0000 Uiso
H111 H 1.1515 0.7494 0.2962 0.0529 1.0000 Uiso
H121 H 1.1676 0.8562 0.4336 0.0642 1.0000 Uiso
H122 H 1.2347 0.7792 0.4329 0.0639 1.0000 Uiso
H131 H 1.3348 0.8187 0.3127 0.0740 1.0000 Uiso
H132 H 1.3547 0.8761 0.3899 0.0740 1.0000 Uiso
H141 H 1.2222 0.9589 0.3245 0.0842 1.0000 Uiso
H142 H 1.3163 0.9395 0.2573 0.0840 1.0000 Uiso
H151 H 1.1320 0.9294 0.1924 0.0789 1.0000 Uiso
H152 H 1.1974 0.8521 0.1876 0.0791 1.0000 Uiso
H161 H 1.0125 0.8291 0.2324 0.0660 1.0000 Uiso
H162 H 1.0288 0.8873 0.3093 0.0659 1.0000 Uiso
H211 H 0.9877 0.6135 0.4322 0.0522 1.0000 Uiso
H221 H 1.1158 0.6599 0.5354 0.0549 1.0000 Uiso
H222 H 1.2109 0.6641 0.4656 0.0552 1.0000 Uiso
H231 H 1.1126 0.5299 0.5236 0.0621 1.0000 Uiso
H232 H 1.2388 0.5559 0.5467 0.0621 1.0000 Uiso
H241 H 1.2862 0.5419 0.4014 0.0672 1.0000 Uiso
H242 H 1.2382 0.4651 0.4346 0.0671 1.0000 Uiso
H251 H 1.0628 0.4910 0.3694 0.0701 1.0000 Uiso
H252 H 1.1557 0.4955 0.2990 0.0701 1.0000 Uiso
H261 H 1.0321 0.5988 0.2867 0.0651 1.0000 Uiso
H262 H 1.1575 0.6260 0.3069 0.0650 1.0000 Uiso
H311 H 0.7636 0.9302 0.3530 0.0611 1.0000 Uiso
H321 H 0.5382 0.8812 0.3149 0.0801 1.0000 Uiso
H322 H 0.6392 0.8777 0.2496 0.0801 1.0000 Uiso
H331 H 0.6526 1.0082 0.2465 0.0930 1.0000 Uiso
H332 H 0.5254 0.9862 0.2244 0.0930 1.0000 Uiso
H341 H 0.4728 1.0173 0.3643 0.0921 1.0000 Uiso
H342 H 0.5344 1.0871 0.3232 0.0920 1.0000 Uiso
H351 H 0.7051 1.0566 0.3985 0.0870 1.0000 Uiso
H352 H 0.6078 1.0658 0.4663 0.0871 1.0000 Uiso
H361 H 0.7134 0.9528 0.4953 0.0710 1.0000 Uiso
H362 H 0.5864 0.9323 0.4717 0.0710 1.0000 Uiso
H411 H 0.5529 0.7704 0.3872 0.0690 1.0000 Uiso
H421 H 0.5599 0.8168 0.5263 0.0760 1.0000 Uiso
H422 H 0.6392 0.7502 0.5573 0.0759 1.0000 Uiso
H431 H 0.4085 0.7340 0.5039 0.1031 1.0000 Uiso
H432 H 0.4544 0.7246 0.5997 0.1030 1.0000 Uiso
H441 H 0.4272 0.6052 0.5331 0.1020 1.0000 Uiso
H442 H 0.5567 0.6170 0.5591 0.1020 1.0000 Uiso
H451 H 0.4654 0.6371 0.3903 0.1150 1.0000 Uiso
H452 H 0.5440 0.5693 0.4188 0.1150 1.0000 Uiso
H461 H 0.6514 0.6623 0.3465 0.0830 1.0000 Uiso
H462 H 0.6978 0.6517 0.4420 0.0830 1.0000 Uiso

loop_
_atom_site_aniso_label
_atom_site_aniso_U_11
_atom_site_aniso_U_22
_atom_site_aniso_U_33
_atom_site_aniso_U_23
_atom_site_aniso_U_13
_atom_site_aniso_U_12
Br1 0.0615(6) 0.0675(6) 0.0466(5) -0.0028(4) 0.0019(4) -0.0023(5)
Cl1 0.074(6) 0.042(4) 0.034(4) 0.006(3) -0.010(4) -0.010(4)
O3 0.085(5) 0.078(5) 0.036(3) -0.004(3) 0.009(3) 0.032(4)
O4 0.054(4) 0.081(5) 0.045(4) -0.008(3) -0.017(3) -0.004(3)
P1 0.0289(9) 0.0600(13) 0.0287(9) -0.0071(8) -0.0001(7) -0.0083(8)
P2 0.0291(9) 0.0700(14) 0.0353(10) 0.0018(9) 0.0006(8) -0.0047(9)
W1 0.0375(2) 0.0530(2) 0.0283(2) -0.00410(14) -0.00187(14) -0.00195(15)
C1 0.042(4) 0.071(6) 0.044(5) -0.018(4) -0.009(4) 0.006(4)
C2 0.060(6) 0.070(6) 0.049(5) -0.001(5) -0.008(4) -0.003(5)
C3 0.061(6) 0.064(6) 0.035(4) 0.009(4) -0.011(4) 0.006(5)
C4 0.065(6) 0.044(5) 0.036(4) -0.007(3) 0.005(4) -0.005(4)
C5 0.036(4) 0.077(6) 0.044(5) -0.014(4) 0.001(4) -0.013(4)
C6 0.039(4) 0.094(7) 0.030(4) -0.005(4) -0.002(3) -0.008(5)
C11 0.031(4) 0.068(5) 0.033(4) 0.000(4) 0.002(3) -0.007(4)
C12 0.038(4) 0.067(6) 0.048(5) 0.007(4) -0.003(4) -0.012(4)
C13 0.041(5) 0.080(7) 0.060(6) 0.010(5) -0.004(4) -0.018(5)
C14 0.056(6) 0.087(8) 0.068(7) 0.015(6) 0.000(5) -0.027(6)
C15 0.063(6) 0.082(7) 0.050(5) 0.017(5) -0.002(5) -0.016(5)
C16 0.036(4) 0.080(7) 0.045(5) 0.009(4) -0.007(4) -0.006(4)
C21 0.033(4) 0.062(5) 0.036(4) -0.013(4) 0.002(3) -0.009(4)
C22 0.047(5) 0.057(5) 0.035(4) -0.008(4) 0.003(3) -0.006(4)
C23 0.041(4) 0.052(5) 0.061(6) -0.008(4) 0.011(4) -0.003(4)
C24 0.042(5) 0.050(5) 0.072(6) -0.011(4) 0.013(4) -0.009(4)
C25 0.052(5) 0.063(6) 0.062(6) -0.023(5) 0.014(4) -0.012(4)
C26 0.052(5) 0.070(6) 0.043(5) -0.019(4) 0.004(4) -0.008(4)
C31 0.036(4) 0.073(6) 0.041(4) 0.012(4) 0.008(3) 0.001(4)
C32 0.047(5) 0.110(9) 0.043(5) 0.015(5) 0.001(4) 0.005(5)
C33 0.054(6) 0.125(11) 0.055(6) 0.039(7) 0.006(5) 0.010(6)
C34 0.049(6) 0.101(9) 0.088(8) 0.047(7) 0.006(5) 0.013(6)
C35 0.065(7) 0.079(7) 0.065(7) 0.016(6) 0.005(5) 0.014(6)
C36 0.057(6) 0.072(6) 0.046(5) 0.012(5) 0.004(4) 0.010(5)
C41 0.030(4) 0.089(7) 0.052(5) 0.009(5) -0.001(4) -0.015(4)
C42 0.040(5) 0.082(7) 0.063(6) 0.017(5) 0.017(4) -0.005(5)
C43 0.042(6) 0.116(11) 0.096(9) 0.040(8) 0.014(6) -0.005(6)
C44 0.054(6) 0.093(9) 0.111(11) 0.031(8) -0.003(6) -0.027(6)
C45 0.070(8) 0.110(11) 0.100(10) 0.018(8) -0.016(7) -0.046(8)
C46 0.051(6) 0.086(8) 0.065(7) 0.001(6) -0.011(5) -0.025(5)

loop_
_atom_type_symbol
_atom_type_scat_dispersion_real
_atom_type_scat_dispersion_imag
_atom_type_scat_Cromer_Mann_a1
_atom_type_scat_Cromer_Mann_b1
_atom_type_scat_Cromer_Mann_a2
_atom_type_scat_Cromer_Mann_b2
_atom_type_scat_Cromer_Mann_a3
_atom_type_scat_Cromer_Mann_b3
_atom_type_scat_Cromer_Mann_a4
_atom_type_scat_Cromer_Mann_b4
_atom_type_scat_Cromer_Mann_c
_atom_type_scat_source
C 0.0181 0.0091 2.3100 20.8439 1.0200 10.2075 1.5886 0.5687 0.8650 51.6512 0.2156 'International Tables Vol C 4.2.6.8 and 6.1.1.4'
H 0.0000 0.0000 0.4930 10.5109 0.3229 26.1257 0.1402 3.1424 0.0408 57.7998 0.0030 'International Tables Vol C 4.2.6.8 and 6.1.1.4'
Br -0.6763 1.2805 17.1789 2.1723 5.2358 16.5796 5.6377 0.2609 3.9851 41.4328 2.9557 'International Tables Vol C 4.2.6.8 and 6.1.1.4'
Cl 0.3639 0.7018 11.4604 0.0104 7.1964 1.1662 6.2556 18.5194 1.6455 47.7784 -9.5574 'International Tables Vol C 4.2.6.8 and 6.1.1.4'
N 0.0311 0.0180 12.2126 0.0057 3.1322 9.8933 2.0125 28.9975 1.1663 0.5826 -11.5290 'International Tables Vol C 4.2.6.8 and 6.1.1.4'
O 0.0492 0.0322 3.0485 13.2771 2.2868 5.7011 1.5463 0.3239 0.8670 32.9089 0.2508 'International Tables Vol C 4.2.6.8 and 6.1.1.4'
P 0.2955 0.4335 6.4345 1.9067 4.1791 27.1570 1.7800 0.5260 1.4908 68.1645 1.1149 'International Tables Vol C 4.2.6.8 and 6.1.1.4'
W -5.4734 5.5774 29.0818 1.7203 15.4300 9.2259 14.4327 0.3217 5.1198 57.0560 9.8875 'International Tables Vol C 4.2.6.8 and 6.1.1.4'

loop_
_geom_angle_atom_site_label_1
_geom_angle_site_symmetry_1
_geom_angle_atom_site_label_2
_geom_angle_atom_site_label_3
_geom_angle_site_symmetry_3
_geom_angle
_geom_angle_publ_flag
W1 . P1 C5 . 108.4(3) yes
W1 . P1 C11 . 116.5(3) yes
C5 . P1 C11 . 105.4(4) yes
W1 . P1 C21 . 119.2(3) yes
C5 . P1 C21 . 99.9(4) yes
C11 . P1 C21 . 105.4(4) yes
W1 . P2 C6 . 108.1(3) yes
W1 . P2 C31 . 114.1(3) yes
C6 . P2 C31 . 98.9(4) yes
W1 . P2 C41 . 120.3(3) yes
C6 . P2 C41 . 106.3(5) yes
C31 . P2 C41 . 106.8(4) yes
P2 . W1 P1 . 81.00(7) yes
P2 . W1 Br1 . 94.88(6) yes
P1 . W1 Br1 . 87.33(6) yes
P2 . W1 C1 . 91.2(3) yes
P1 . W1 C1 . 98.2(3) yes
Br1 . W1 C1 . 172.4(3) yes
P2 . W1 C3 . 92.9(3) yes
P1 . W1 C3 . 171.3(3) yes
Br1 . W1 C3 . 87.1(3) yes
C1 . W1 C3 . 88.0(4) yes
P2 . W1 C4 . 173.5(2) yes
P1 . W1 C4 . 92.9(2) yes
Br1 . W1 C4 . 86.9(2) yes
C1 . W1 C4 . 87.6(4) yes
C3 . W1 C4 . 93.4(3) yes
W1 . C1 C2 . 171.0(8) yes
Cl1 . C2 C1 . 115.6(7) yes
Cl1 . C2 C2 2_776 116.5(12) yes
C1 . C2 C2 2_776 127.7(13) yes
C1 . C2 H21 . 115.8 no
C2 2_776 C2 H21 . 116.5 no
W1 . C3 O3 . 177.8(9) yes
W1 . C4 O4 . 176.6(8) yes
P1 . C5 C6 . 113.6(6) yes
P1 . C5 H51 . 108.7 no
C6 . C5 H51 . 108.2 no
P1 . C5 H52 . 109.5 no
C6 . C5 H52 . 109.2 no
H51 . C5 H52 . 107.4 no
C5 . C6 P2 . 113.8(6) yes
C5 . C6 H61 . 108.7 no
P2 . C6 H61 . 108.3 no
C5 . C6 H62 . 109.3 no
P2 . C6 H62 . 108.7 no
H61 . C6 H62 . 108.0 no
P1 . C11 C12 . 111.6(6) yes
P1 . C11 C16 . 111.7(6) yes
C12 . C11 C16 . 109.7(8) yes
P1 . C11 H111 . 107.5 no
C12 . C11 H111 . 108.3 no
C16 . C11 H111 . 107.7 no
C11 . C12 C13 . 111.5(8) yes
C11 . C12 H121 . 109.5 no
C13 . C12 H121 . 108.9 no
C11 . C12 H122 . 109.9 no
C13 . C12 H122 . 109.5 no
H121 . C12 H122 . 107.3 no
C12 . C13 C14 . 111.6(8) yes
C12 . C13 H131 . 108.4 no
C14 . C13 H131 . 107.6 no
C12 . C13 H132 . 110.4 no
C14 . C13 H132 . 110.5 no
H131 . C13 H132 . 108.2 no
C13 . C14 C15 . 110.6(9) yes
C13 . C14 H141 . 110.2 no
C15 . C14 H141 . 109.3 no
C13 . C14 H142 . 110.6 no
C15 . C14 H142 . 108.9 no
H141 . C14 H142 . 107.1 no
C14 . C15 C16 . 112.1(8) yes
C14 . C15 H151 . 109.7 no
C16 . C15 H151 . 109.4 no
C14 . C15 H152 . 110.0 no
C16 . C15 H152 . 108.9 no
H151 . C15 H152 . 106.6 no
C15 . C16 C11 . 110.3(7) yes
C15 . C16 H161 . 109.3 no
C11 . C16 H161 . 111.2 no
C15 . C16 H162 . 107.3 no
C11 . C16 H162 . 110.1 no
H161 . C16 H162 . 108.5 no
P1 . C21 C22 . 114.0(6) yes
P1 . C21 C26 . 115.3(7) yes
C22 . C21 C26 . 110.5(7) yes
P1 . C21 H211 . 104.6 no
C22 . C21 H211 . 105.2 no
C26 . C21 H211 . 106.1 no
C21 . C22 C23 . 111.4(7) yes
C21 . C22 H221 . 109.6 no
C23 . C22 H221 . 110.6 no
C21 . C22 H222 . 108.0 no
C23 . C22 H222 . 108.4 no
H221 . C22 H222 . 108.7 no
C22 . C23 C24 . 111.8(8) yes
C22 . C23 H231 . 107.6 no
C24 . C23 H231 . 110.0 no
C22 . C23 H232 . 108.2 no
C24 . C23 H232 . 110.2 no
H231 . C23 H232 . 108.9 no
C23 . C24 C25 . 111.0(8) yes
C23 . C24 H241 . 109.9 no
C25 . C24 H241 . 108.1 no
C23 . C24 H242 . 110.3 no
C25 . C24 H242 . 109.4 no
H241 . C24 H242 . 108.1 no
C24 . C25 C26 . 111.3(8) yes
C24 . C25 H251 . 107.9 no
C26 . C25 H251 . 109.2 no
C24 . C25 H252 . 110.3 no
C26 . C25 H252 . 110.5 no
H251 . C25 H252 . 107.5 no
C21 . C26 C25 . 112.8(8) yes
C21 . C26 H261 . 110.0 no
C25 . C26 H261 . 109.5 no
C21 . C26 H262 . 108.4 no
C25 . C26 H262 . 108.3 no
H261 . C26 H262 . 107.5 no
P2 . C31 C32 . 114.7(8) yes
P2 . C31 C36 . 114.6(6) yes
C32 . C31 C36 . 111.5(8) yes
P2 . C31 H311 . 104.8 no
C32 . C31 H311 . 105.6 no
C36 . C31 H311 . 104.4 no
C31 . C32 C33 . 111.0(10) yes
C31 . C32 H321 . 109.7 no
C33 . C32 H321 . 109.7 no
C31 . C32 H322 . 109.6 no
C33 . C32 H322 . 110.0 no
H321 . C32 H322 . 106.7 no
C32 . C33 C34 . 112.7(9) yes
C32 . C33 H331 . 108.5 no
C34 . C33 H331 . 109.2 no
C32 . C33 H332 . 109.2 no
C34 . C33 H332 . 109.8 no
H331 . C33 H332 . 107.2 no
C33 . C34 C35 . 111.0(9) yes
C33 . C34 H341 . 110.3 no
C35 . C34 H341 . 109.3 no
C33 . C34 H342 . 109.7 no
C35 . C34 H342 . 109.3 no
H341 . C34 H342 . 107.1 no
C34 . C35 C36 . 110.1(10) yes
C34 . C35 H351 . 109.1 no
C36 . C35 H351 . 109.3 no
C34 . C35 H352 . 110.8 no
C36 . C35 H352 . 111.2 no
H351 . C35 H352 . 106.2 no
C35 . C36 C31 . 110.9(8) yes
C35 . C36 H361 . 109.6 no
C31 . C36 H361 . 110.3 no
C35 . C36 H362 . 109.0 no
C31 . C36 H362 . 109.9 no
H361 . C36 H362 . 107.0 no
P2 . C41 C42 . 110.7(7) yes
P2 . C41 C46 . 111.7(7) yes
C42 . C41 C46 . 110.8(9) yes
P2 . C41 H411 . 108.1 no
C42 . C41 H411 . 107.6 no
C46 . C41 H411 . 107.7 no
C41 . C42 C43 . 113.3(10) yes
C41 . C42 H421 . 109.6 no
C43 . C42 H421 . 108.3 no
C41 . C42 H422 . 109.7 no
C43 . C42 H422 . 108.5 no
H421 . C42 H422 . 107.2 no
C42 . C43 C44 . 110.0(10) yes
C42 . C43 H431 . 109.4 no
C44 . C43 H431 . 108.9 no
C42 . C43 H432 . 109.9 no
C44 . C43 H432 . 110.9 no
H431 . C43 H432 . 107.7 no
C43 . C44 C45 . 111.2(11) yes
C43 . C44 H441 . 110.1 no
C45 . C44 H441 . 110.7 no
C43 . C44 H442 . 108.3 no
C45 . C44 H442 . 109.3 no
H441 . C44 H442 . 107.1 no
C44 . C45 C46 . 111.0(10) yes
C44 . C45 H451 . 109.8 no
C46 . C45 H451 . 110.1 no
C44 . C45 H452 . 109.4 no
C46 . C45 H452 . 108.6 no
H451 . C45 H452 . 107.9 no
C45 . C46 C41 . 110.8(10) yes
C45 . C46 H461 . 109.1 no
C41 . C46 H461 . 109.9 no
C45 . C46 H462 . 110.0 no
C41 . C46 H462 . 108.9 no
H461 . C46 H462 . 108.0 no

loop_
_geom_bond_atom_site_label_1
_geom_bond_atom_site_label_2
_geom_bond_site_symmetry_2
_geom_bond_distance
_geom_bond_publ_flag
Br1 W1 . 2.6361(12) yes
Cl1 C2 . 1.782(12) yes
O3 C3 . 1.129(11) yes
O4 C4 . 1.134(11) yes
P1 W1 . 2.529(2) yes
P1 C5 . 1.860(9) yes
P1 C11 . 1.869(8) yes
P1 C21 . 1.848(10) yes
P2 W1 . 2.532(2) yes
P2 C6 . 1.849(9) yes
P2 C31 . 1.871(10) yes
P2 C41 . 1.859(9) yes
W1 C1 . 1.815(11) yes
W1 C3 . 2.035(10) yes
W1 C4 . 2.051(10) yes
C1 C2 . 1.396(15) yes
C2 C2 2_776 1.31(2) yes
C2 H21 . 0.953 no
C5 C6 . 1.529(14) yes
C5 H51 . 0.990 no
C5 H52 . 0.978 no
C6 H61 . 0.978 no
C6 H62 . 0.980 no
C11 C12 . 1.533(11) yes
C11 C16 . 1.532(13) yes
C11 H111 . 0.989 no
C12 C13 . 1.504(12) yes
C12 H121 . 0.986 no
C12 H122 . 0.983 no
C13 C14 . 1.509(15) yes
C13 H131 . 0.987 no
C13 H132 . 0.977 no
C14 C15 . 1.529(15) yes
C14 H141 . 0.984 no
C14 H142 . 0.982 no
C15 C16 . 1.534(13) yes
C15 H151 . 0.990 no
C15 H152 . 0.986 no
C16 H161 . 0.973 no
C16 H162 . 0.990 no
C21 C22 . 1.543(11) yes
C21 C26 . 1.540(11) yes
C21 H211 . 0.985 no
C22 C23 . 1.522(13) yes
C22 H221 . 0.970 no
C22 H222 . 0.978 no
C23 C24 . 1.508(13) yes
C23 H231 . 0.972 no
C23 H232 . 0.986 no
C24 C25 . 1.526(14) yes
C24 H241 . 0.972 no
C24 H242 . 0.974 no
C25 C26 . 1.510(15) yes
C25 H251 . 0.980 no
C25 H252 . 0.967 no
C26 H261 . 0.975 no
C26 H262 . 0.988 no
C31 C32 . 1.528(13) yes
C31 C36 . 1.523(14) yes
C31 H311 . 0.998 no
C32 C33 . 1.526(18) yes
C32 H321 . 0.990 no
C32 H322 . 0.987 no
C33 C34 . 1.502(19) yes
C33 H331 . 0.983 no
C33 H332 . 0.983 no
C34 C35 . 1.535(16) yes
C34 H341 . 0.978 no
C34 H342 . 0.994 no
C35 C36 . 1.545(15) yes
C35 H351 . 0.995 no
C35 H352 . 0.990 no
C36 H361 . 0.987 no
C36 H362 . 0.976 no
C41 C42 . 1.498(14) yes
C41 C46 . 1.528(17) yes
C41 H411 . 0.998 no
C42 C43 . 1.532(14) yes
C42 H421 . 0.987 no
C42 H422 . 0.978 no
C43 C44 . 1.52(2) yes
C43 H431 . 0.973 no
C43 H432 . 0.985 no
C44 C45 . 1.50(2) yes
C44 H441 . 0.977 no
C44 H442 . 0.994 no
C45 C46 . 1.543(15) yes
C45 H451 . 0.963 no
C45 H452 . 0.995 no
C46 H461 . 0.988 no
C46 H462 . 0.968 no
